data_7234413
loop_
_publ_author_name
'Jiabao Sun'
'Pengchong Xue'
'Jingbo Sun'
'Peng Gong'
'Panpan Wang'
'Ran Lu'

_publ_section_title
;
 Strong blue emissive nanofibers constructed from benzothizole modified
 tert-butyl carbazole derivative for the detection of volatile acid vapors
;
_journal_name_full 'Journal of Materials Chemistry C'
_journal_page_first 8888
_journal_page_last 8894
_journal_paper_doi 10.1039/C5TC02012C
_journal_volume 3
_journal_year 2015
_chemical_formula_sum 'C27 H18 N2 S'
_chemical_formula_weight 402.49
_space_group_IT_number 14
_space_group_name_Hall '-P 2yn'
_space_group_name_H-M_alt 'P 1 21/n 1'
_symmetry_cell_setting monoclinic
_symmetry_space_group_name_H-M 'P 1 21/n 1'
_atom_sites_solution_hydrogens geom
_atom_sites_solution_primary direct
_atom_sites_solution_secondary difmap
_cell_angle_alpha 90.00
_cell_angle_beta 97.75(3)
_cell_angle_gamma 90.00
_cell_formula_units_Z 4
_cell_length_a 10.303(2)
_cell_length_b 7.5885(15)
_cell_length_c 26.330(5)
_cell_measurement_reflns_used 9826
_cell_measurement_temperature 293(2)
_cell_measurement_theta_max 55.16
_cell_measurement_theta_min 6.21
_cell_volume 2039.8(7)
_computing_cell_refinement 'CrysAlis PRO (Agilent, 2011)'
_computing_data_collection 'CrysAlis PRO (Agilent, 2011)'
_computing_data_reduction 'CrysAlis PRO (Agilent, 2011)'
_computing_molecular_graphics 'Bruker SHELXTL'
_computing_publication_material 'Bruker SHELXTL'
_computing_structure_refinement 'SHELXL-97 (Sheldrick, 1997)'
_computing_structure_solution 'SHELXS-97 (Sheldrick, 1990)'
_diffrn_ambient_temperature 293(2)
_diffrn_measured_fraction_theta_full 0.996
_diffrn_measured_fraction_theta_max 0.996
_diffrn_measurement_device_type 'Xcalibur, Eos'
_diffrn_measurement_method 'phi and omega scans'
_diffrn_radiation_monochromator graphite
_diffrn_radiation_source 'fine-focus sealed tube'
_diffrn_radiation_type MoK\a
_diffrn_radiation_wavelength 0.71073
_diffrn_reflns_av_R_equivalents 0.0783
_diffrn_reflns_av_sigmaI/netI 0.0715
_diffrn_reflns_limit_h_max 13
_diffrn_reflns_limit_h_min -13
_diffrn_reflns_limit_k_max 9
_diffrn_reflns_limit_k_min -8
_diffrn_reflns_limit_l_max 34
_diffrn_reflns_limit_l_min -33
_diffrn_reflns_number 19196
_diffrn_reflns_theta_full 27.48
_diffrn_reflns_theta_max 27.48
_diffrn_reflns_theta_min 3.11
_exptl_absorpt_coefficient_mu 0.175
_exptl_crystal_colour colorless
_exptl_crystal_density_diffrn 1.311
_exptl_crystal_density_method 'not measured'
_exptl_crystal_description block
_exptl_crystal_F_000 840
_exptl_crystal_size_max 0.210
_exptl_crystal_size_mid 0.175
_exptl_crystal_size_min 0.145
_refine_diff_density_max 0.586
_refine_diff_density_min -0.649
_refine_diff_density_rms 0.054
_refine_ls_extinction_method none
_refine_ls_goodness_of_fit_ref 1.048
_refine_ls_hydrogen_treatment mixed
_refine_ls_matrix_type full
_refine_ls_number_parameters 272
_refine_ls_number_reflns 4665
_refine_ls_number_restraints 0
_refine_ls_restrained_S_all 1.048
_refine_ls_R_factor_all 0.2044
_refine_ls_R_factor_gt 0.0985
_refine_ls_shift/su_max 0.002
_refine_ls_shift/su_mean 0.000
_refine_ls_structure_factor_coef Fsqd
_refine_ls_weighting_details 'calc w=1/[\s^2^(Fo^2^)+(0.1072P)^2^+1.5932P] where P=(Fo^2^+2Fc^2^)/3'
_refine_ls_weighting_scheme calc
_refine_ls_wR_factor_gt 0.2299
_refine_ls_wR_factor_ref 0.2844
_reflns_number_gt 2009
_reflns_number_total 4665
_reflns_threshold_expression >2sigma(I)
_cod_data_source_file J-Mater-Chem-C-2015-3-8888.cif
_cod_data_source_block g15-2
_cod_original_cell_volume 2039.9(7)
_cod_original_sg_symbol_H-M P2(1)/n
_cod_database_code 7234413

loop_
_symmetry_equiv_pos_as_xyz
'x, y, z'
'-x+1/2, y+1/2, -z+1/2'
'-x, -y, -z'
'x-1/2, -y-1/2, z-1/2'

loop_
_atom_site_label
_atom_site_type_symbol
_atom_site_fract_x
_atom_site_fract_y
_atom_site_fract_z
_atom_site_U_iso_or_equiv
_atom_site_adp_type
_atom_site_occupancy
_atom_site_symmetry_multiplicity
_atom_site_calc_flag
_atom_site_refinement_flags
_atom_site_disorder_assembly
_atom_site_disorder_group
S1 S 0.8776(3) -0.1775(4) 1.00894(8) 0.1292(14) Uani 0.671(8) 1 d P . .
N2' N 0.8776(3) -0.1775(4) 1.00894(8) 0.1292(14) Uani 0.329(8) 1 d P . .
N2 N 0.6547(3) -0.0370(3) 1.04865(11) 0.0998(16) Uani 0.671(8) 1 d P . .
S1' S 0.6547(3) -0.0370(3) 1.04865(11) 0.0998(16) Uani 0.329(8) 1 d P . .
C16 C 0.5843(5) 0.9523(5) 0.82116(15) 0.0580(11) Uani 1 1 d . . .
C13 C 0.6907(4) 0.7132(5) 0.87820(15) 0.0554(11) Uani 1 1 d . . .
N1 N 0.6925(3) 0.8697(4) 0.84875(13) 0.0573(9) Uani 1 1 d . . .
C22 C 0.7696(5) 1.0959(5) 0.80533(15) 0.0588(11) Uani 1 1 d . . .
C21 C 0.6291(5) 1.0940(5) 0.79402(15) 0.0604(11) Uani 1 1 d . . .
C10 C 0.6980(5) 0.4103(6) 0.93803(16) 0.0646(12) Uani 1 1 d . . .
C27 C 0.8051(4) 0.9577(5) 0.83952(14) 0.0560(11) Uani 1 1 d . . .
C14 C 0.7683(5) 0.5722(6) 0.86845(17) 0.0664(12) Uani 1 1 d . . .
H14 H 0.8180 0.5781 0.8415 0.080 Uiso 1 1 calc R . .
C8 C 0.7729(6) 0.1261(8) 0.9735(2) 0.0915(17) Uani 1 1 d . . .
H8 H 0.8356 0.1230 0.9512 0.110 Uiso 1 1 calc R . .
C15 C 0.7724(5) 0.4231(6) 0.89835(17) 0.0715(13) Uani 1 1 d . . .
H15 H 0.8260 0.3296 0.8917 0.086 Uiso 1 1 calc R . .
C1 C 0.7084(6) -0.2175(6) 1.0703(2) 0.0764(15) Uani 1 1 d . . .
C26 C 0.9327(5) 0.9296(6) 0.86032(17) 0.0662(12) Uani 1 1 d . . .
H26 H 0.9546 0.8404 0.8842 0.079 Uiso 1 1 calc R . .
C9 C 0.6969(6) 0.2557(7) 0.9723(2) 0.0855(16) Uani 1 1 d . . .
H9 H 0.6346 0.2545 0.9948 0.103 Uiso 1 1 calc R . .
C17 C 0.4522(5) 0.9109(7) 0.81702(19) 0.0727(13) Uani 1 1 d . . .
H17 H 0.4225 0.8172 0.8351 0.087 Uiso 1 1 calc R . .
C23 C 0.8676(7) 1.2029(7) 0.79055(19) 0.0809(16) Uani 1 1 d . . .
H23 H 0.8465 1.2948 0.7675 0.097 Uiso 1 1 calc R . .
C6 C 0.8143(6) -0.2910(7) 1.0517(2) 0.0813(15) Uani 1 1 d . . .
C24 C 0.9943(7) 1.1721(8) 0.8101(2) 0.0904(18) Uani 1 1 d . . .
H24 H 1.0602 1.2425 0.8000 0.108 Uiso 1 1 calc R . .
C20 C 0.5394(7) 1.1963(7) 0.76287(19) 0.0831(16) Uani 1 1 d . . .
H20 H 0.5673 1.2915 0.7449 0.100 Uiso 1 1 calc R . .
C12 C 0.6152(5) 0.7021(6) 0.91739(16) 0.0656(12) Uani 1 1 d . . .
H12 H 0.5619 0.7958 0.9242 0.079 Uiso 1 1 calc R . .
C7 C 0.7651(7) -0.0249(7) 1.0104(2) 0.0936(19) Uani 1 1 d . . .
C19 C 0.4095(7) 1.1549(8) 0.7591(2) 0.0944(18) Uani 1 1 d . . .
H19 H 0.3488 1.2235 0.7385 0.113 Uiso 1 1 calc R . .
C11 C 0.6194(5) 0.5516(7) 0.94626(18) 0.0738(13) Uani 1 1 d . . .
H11 H 0.5673 0.5445 0.9724 0.089 Uiso 1 1 calc R . .
C4 C 0.7976(11) -0.5289(9) 1.1093(4) 0.131(3) Uani 1 1 d . . .
H4 H 0.8253 -0.6378 1.1230 0.157 Uiso 1 1 calc R . .
C18 C 0.3666(6) 1.0146(8) 0.7849(2) 0.0884(17) Uani 1 1 d . . .
H18 H 0.2776 0.9884 0.7808 0.106 Uiso 1 1 calc R . .
C25 C 1.0267(6) 1.0363(8) 0.8450(2) 0.0835(16) Uani 1 1 d . . .
H25 H 1.1140 1.0180 0.8582 0.100 Uiso 1 1 calc R . .
C3 C 0.6974(12) -0.4498(13) 1.1267(3) 0.134(3) Uani 1 1 d . . .
H3 H 0.6592 -0.5032 1.1528 0.160 Uiso 1 1 calc R . .
C5 C 0.8625(7) -0.4559(10) 1.0717(3) 0.112(2) Uani 1 1 d . . .
H5 H 0.9335 -0.5114 1.0602 0.135 Uiso 1 1 calc R . .
C2 C 0.6502(7) -0.2970(11) 1.1080(3) 0.105(2) Uani 1 1 d . . .
H2 H 0.5789 -0.2449 1.1203 0.126 Uiso 1 1 calc R . .

loop_
_atom_site_aniso_label
_atom_site_aniso_U_11
_atom_site_aniso_U_22
_atom_site_aniso_U_33
_atom_site_aniso_U_23
_atom_site_aniso_U_13
_atom_site_aniso_U_12
S1 0.162(3) 0.127(2) 0.0905(15) 0.0337(13) -0.0127(14) -0.0615(19)
N2' 0.162(3) 0.127(2) 0.0905(15) 0.0337(13) -0.0127(14) -0.0615(19)
N2 0.126(3) 0.0649(18) 0.098(2) 0.0177(14) -0.0235(18) -0.0092(16)
S1' 0.126(3) 0.0649(18) 0.098(2) 0.0177(14) -0.0235(18) -0.0092(16)
C16 0.069(3) 0.047(2) 0.059(2) -0.0052(19) 0.013(2) 0.000(2)
C13 0.059(3) 0.050(2) 0.058(2) 0.0004(19) 0.011(2) -0.012(2)
N1 0.060(2) 0.051(2) 0.063(2) 0.0070(16) 0.0169(17) -0.0057(17)
C22 0.085(3) 0.045(2) 0.052(2) -0.0068(18) 0.027(2) -0.011(2)
C21 0.086(3) 0.047(2) 0.052(2) -0.0034(19) 0.019(2) 0.000(2)
C10 0.078(3) 0.057(3) 0.059(2) 0.010(2) 0.010(2) -0.016(2)
C27 0.067(3) 0.050(2) 0.053(2) -0.0058(19) 0.017(2) -0.011(2)
C14 0.084(3) 0.058(3) 0.061(2) -0.001(2) 0.027(2) -0.006(3)
C8 0.104(5) 0.089(4) 0.081(3) -0.007(3) 0.011(3) -0.007(4)
C15 0.095(4) 0.049(3) 0.071(3) -0.004(2) 0.014(3) 0.000(2)
C1 0.082(4) 0.055(3) 0.082(3) 0.001(3) -0.024(3) -0.011(3)
C26 0.066(3) 0.073(3) 0.062(2) -0.006(2) 0.019(2) -0.020(3)
C9 0.092(4) 0.066(3) 0.093(4) 0.000(3) -0.009(3) -0.006(3)
C17 0.071(3) 0.062(3) 0.086(3) -0.003(2) 0.014(3) -0.002(3)
C23 0.117(5) 0.061(3) 0.072(3) 0.000(2) 0.042(3) -0.020(3)
C6 0.081(4) 0.072(3) 0.084(3) 0.002(3) -0.015(3) -0.017(3)
C24 0.103(5) 0.085(4) 0.092(4) -0.013(3) 0.045(4) -0.041(4)
C20 0.114(5) 0.065(3) 0.073(3) 0.009(3) 0.019(3) 0.011(3)
C12 0.063(3) 0.066(3) 0.074(3) 0.002(2) 0.029(2) -0.004(2)
C7 0.120(5) 0.069(3) 0.081(3) 0.011(3) -0.027(4) -0.023(3)
C19 0.113(5) 0.084(4) 0.083(4) 0.003(3) 0.001(3) 0.027(4)
C11 0.074(3) 0.075(3) 0.076(3) 0.015(3) 0.026(2) -0.015(3)
C4 0.187(9) 0.059(4) 0.128(6) 0.029(4) -0.044(6) -0.007(5)
C18 0.075(4) 0.086(4) 0.101(4) -0.013(3) -0.002(3) 0.005(3)
C25 0.076(4) 0.099(4) 0.078(3) -0.023(3) 0.020(3) -0.025(3)
C3 0.181(9) 0.106(7) 0.108(5) 0.007(5) -0.003(6) -0.072(6)
C5 0.093(5) 0.102(5) 0.132(6) -0.022(5) -0.023(4) 0.020(4)
C2 0.101(5) 0.104(5) 0.107(5) -0.024(4) 0.008(4) -0.033(4)

loop_
_atom_type_symbol
_atom_type_description
_atom_type_scat_dispersion_real
_atom_type_scat_dispersion_imag
_atom_type_scat_source
C C 0.0033 0.0016 'International Tables Vol C Tables 4.2.6.8 and 6.1.1.4'
H H 0.0000 0.0000 'International Tables Vol C Tables 4.2.6.8 and 6.1.1.4'
N N 0.0061 0.0033 'International Tables Vol C Tables 4.2.6.8 and 6.1.1.4'
S S 0.1246 0.1234 'International Tables Vol C Tables 4.2.6.8 and 6.1.1.4'

loop_
_geom_angle_atom_site_label_1
_geom_angle_atom_site_label_2
_geom_angle_atom_site_label_3
_geom_angle
_geom_angle_site_symmetry_1
_geom_angle_site_symmetry_3
C6 S1 C7 90.4(4) . .
C1 N2 C7 91.9(4) . .
C17 C16 N1 130.2(4) . .
C17 C16 C21 121.4(4) . .
N1 C16 C21 108.3(4) . .
C12 C13 C14 119.5(4) . .
C12 C13 N1 120.7(4) . .
C14 C13 N1 119.8(4) . .
C27 N1 C16 108.7(3) . .
C27 N1 C13 124.8(4) . .
C16 N1 C13 126.3(4) . .
C23 C22 C27 118.8(5) . .
C23 C22 C21 134.1(5) . .
C27 C22 C21 107.1(4) . .
C20 C21 C16 119.4(5) . .
C20 C21 C22 133.5(5) . .
C16 C21 C22 107.1(4) . .
C11 C10 C15 117.5(4) . .
C11 C10 C9 117.9(5) . .
C15 C10 C9 124.6(5) . .
C26 C27 N1 129.4(4) . .
C26 C27 C22 121.8(4) . .
N1 C27 C22 108.7(4) . .
C15 C14 C13 120.3(4) . .
C9 C8 C7 121.6(6) . .
C14 C15 C10 120.9(5) . .
C2 C1 C6 121.8(6) . .
C2 C1 N2 119.0(6) . .
C6 C1 N2 119.2(5) . .
C25 C26 C27 118.0(5) . .
C8 C9 C10 125.5(6) . .
C18 C17 C16 117.2(5) . .
C24 C23 C22 119.4(5) . .
C1 C6 C5 118.7(6) . .
C1 C6 S1 116.4(5) . .
C5 C6 S1 124.9(6) . .
C23 C24 C25 120.7(5) . .
C19 C20 C21 118.8(5) . .
C11 C12 C13 119.2(5) . .
C8 C7 N2 123.0(5) . .
C8 C7 S1 114.9(5) . .
N2 C7 S1 122.1(4) . .
C20 C19 C18 121.5(6) . .
C12 C11 C10 122.5(4) . .
C3 C4 C5 122.6(7) . .
C19 C18 C17 121.6(6) . .
C26 C25 C24 121.2(6) . .
C2 C3 C4 122.0(8) . .
C4 C5 C6 116.1(7) . .
C3 C2 C1 118.7(8) . .

loop_
_geom_bond_atom_site_label_1
_geom_bond_atom_site_label_2
_geom_bond_distance
_geom_bond_site_symmetry_2
S1 C6 1.623(6) .
S1 C7 1.643(7) .
N2 C1 1.556(5) .
N2 C7 1.620(8) .
C16 C17 1.386(7) .
C16 N1 1.394(5) .
C16 C21 1.403(6) .
C13 C12 1.376(6) .
C13 C14 1.380(6) .
C13 N1 1.420(5) .
N1 C27 1.388(5) .
C22 C23 1.391(7) .
C22 C27 1.399(6) .
C22 C21 1.438(6) .
C21 C20 1.388(7) .
C10 C11 1.378(7) .
C10 C15 1.380(6) .
C10 C9 1.482(7) .
C27 C26 1.371(6) .
C14 C15 1.376(6) .
C8 C9 1.255(7) .
C8 C7 1.511(8) .
C1 C2 1.368(8) .
C1 C6 1.373(8) .
C26 C25 1.365(7) .
C17 C18 1.383(7) .
C23 C24 1.357(8) .
C6 C5 1.421(9) .
C24 C25 1.392(8) .
C20 C19 1.366(8) .
C12 C11 1.370(6) .
C19 C18 1.368(8) .
C4 C3 1.328(12) .
C4 C5 1.383(11) .
C3 C2 1.326(11) .
